data_8101050
loop_
_publ_author_name
'Borassi, A.'
'Di Braccio, M.'
'Grossi, G. C.'
'Izzo, G.'
'Mugnoli, A.'

_publ_section_title
;
Crystal structure of N,N-dimethyl-1-phenyl-4H-[1,2,4]triazolo[4,3-a][1,5]-
benzodiazepin-5-amine, C~18H~17N~5~
;
_journal_issue 3
_journal_name_full 'Zeitschrift f\"ur Kristallographie - New Crystal Structures'
_journal_page_first 474
_journal_page_last 476
_journal_volume 216
_journal_year 2001
_chemical_formula_moiety 'C18 H17 N5'
_chemical_formula_sum 'C18 H17 N5'
_chemical_formula_weight 303.37
_chemical_melting_point 452
_space_group_IT_number 19
_symmetry_cell_setting orthorhombic
_symmetry_space_group_name_Hall 'P 2ac 2ab'
_symmetry_space_group_name_H-M 'P 21 21 21'
_cell_angle_alpha 90.00
_cell_angle_beta 90.00
_cell_angle_gamma 90.00
_cell_formula_units_Z 4
_cell_length_a 8.769(5)
_cell_length_b 9.500(3)
_cell_length_c 18.916(8)
_cell_measurement_temperature 294(2)
_cell_volume 1575.8(12)
_diffrn_ambient_temperature 294(2)
_exptl_crystal_density_diffrn 1.279
_cod_database_code 8101050

loop_
_symmetry_equiv_pos_as_xyz
'x, y, z'
'-x+1/2, -y, z+1/2'
'x+1/2, -y+1/2, -z'
'-x, y+1/2, -z+1/2'

loop_
_atom_site_label
_atom_site_type_symbol
_atom_site_fract_x
_atom_site_fract_y
_atom_site_fract_z
_atom_site_U_iso_or_equiv
_atom_site_adp_type
_atom_site_occupancy
_atom_site_calc_flag
_atom_site_refinement_flags
_atom_site_disorder_assembly
_atom_site_disorder_group
C1 C 0.6542(2) 0.79322(19) 0.42492(10) 0.0430(4) Uani 1 d . . .
N2 N 0.6559(2) 0.90959(18) 0.38808(10) 0.0533(5) Uani 1 d . . .
N3 N 0.6393(3) 0.87402(18) 0.31709(9) 0.0540(5) Uani 1 d . . .
C3A C 0.6291(3) 0.7372(2) 0.31461(10) 0.0447(5) Uani 1 d . . .
C4 C 0.6214(3) 0.6434(3) 0.25248(12) 0.0499(5) Uani 1 d . . .
C5 C 0.7668(2) 0.5572(2) 0.25234(11) 0.0478(5) Uani 1 d . . .
N6 N 0.7921(2) 0.45997(18) 0.29869(9) 0.0506(5) Uani 1 d . . .
C6A C 0.6875(3) 0.4326(2) 0.35294(11) 0.0443(5) Uani 1 d . . .
C7 C 0.6601(3) 0.2914(2) 0.37083(12) 0.0563(6) Uani 1 d . . .
C8 C 0.5618(4) 0.2540(2) 0.42393(14) 0.0609(7) Uani 1 d . . .
C9 C 0.4864(3) 0.3554(2) 0.46282(13) 0.0548(6) Uani 1 d . . .
C10 C 0.5124(3) 0.4954(2) 0.44813(11) 0.0453(5) Uani 1 d . . .
C10A C 0.6134(2) 0.53310(19) 0.39482(10) 0.0400(4) Uani 1 d . . .
N11 N 0.6383(2) 0.67994(15) 0.38087(8) 0.0403(4) Uani 1 d . . .
C1' C 0.6743(2) 0.7882(2) 0.50224(10) 0.0436(5) Uani 1 d . . .
C2' C 0.6154(3) 0.8964(2) 0.54337(12) 0.0554(6) Uani 1 d . . .
C3' C 0.6367(4) 0.8966(3) 0.61565(13) 0.0677(7) Uani 1 d . . .
C4' C 0.7202(4) 0.7904(3) 0.64742(13) 0.0677(7) Uani 1 d . . .
C5' C 0.7791(3) 0.6823(3) 0.60727(13) 0.0604(6) Uani 1 d . . .
C6' C 0.7562(3) 0.6811(2) 0.53488(12) 0.0502(5) Uani 1 d . . .
N5 N 0.8729(2) 0.5843(2) 0.20203(10) 0.0607(5) Uani 1 d . . .
C1B C 0.8627(4) 0.6969(4) 0.15082(15) 0.0886(9) Uani 1 d . . .
H1A H 0.8194 0.6613 0.1077 0.106 Uiso 1 calc R . .
H1B H 0.9627 0.7335 0.1416 0.106 Uiso 1 calc R . .
H1C H 0.7990 0.7705 0.1692 0.106 Uiso 1 calc R . .
C2B C 1.0107(3) 0.4998(4) 0.19860(18) 0.0728(8) Uani 1 d . . .
H2A H 1.036(5) 0.485(4) 0.152(2) 0.113(11) Uiso 1 d . . .
H2B H 0.997(4) 0.407(4) 0.2266(15) 0.091(10) Uiso 1 d . . .
H2C H 1.093(5) 0.545(4) 0.222(2) 0.127(14) Uiso 1 d . . .
H41 H 0.535(3) 0.583(2) 0.2569(12) 0.050(6) Uiso 1 d . . .
H42 H 0.604(3) 0.694(2) 0.2104(12) 0.059(7) Uiso 1 d . . .
H7 H 0.707(3) 0.223(3) 0.3420(13) 0.068(8) Uiso 1 d . . .
H8 H 0.540(4) 0.154(3) 0.4318(15) 0.089(9) Uiso 1 d . . .
H9 H 0.422(3) 0.327(2) 0.5013(12) 0.062(7) Uiso 1 d . . .
H10 H 0.460(3) 0.567(3) 0.4734(13) 0.055(6) Uiso 1 d . . .
H2' H 0.558(3) 0.969(3) 0.5196(13) 0.062(7) Uiso 1 d . . .
H3' H 0.592(4) 0.975(3) 0.6442(16) 0.088(9) Uiso 1 d . . .
H4' H 0.726(3) 0.788(3) 0.6976(16) 0.082(8) Uiso 1 d . . .
H5' H 0.838(3) 0.601(3) 0.6284(13) 0.074(8) Uiso 1 d . . .
H6' H 0.796(3) 0.605(3) 0.5055(12) 0.057(6) Uiso 1 d . . .

loop_
_atom_site_aniso_label
_atom_site_aniso_U_11
_atom_site_aniso_U_22
_atom_site_aniso_U_33
_atom_site_aniso_U_23
_atom_site_aniso_U_13
_atom_site_aniso_U_12
C1 0.0456(11) 0.0333(9) 0.0500(10) -0.0042(9) 0.0043(10) -0.0016(9)
N2 0.0642(12) 0.0385(9) 0.0572(11) -0.0003(8) 0.0087(10) -0.0038(9)
N3 0.0668(13) 0.0423(10) 0.0530(10) 0.0043(8) 0.0078(10) -0.0002(9)
C3A 0.0460(11) 0.0446(11) 0.0436(10) 0.0039(9) 0.0051(10) 0.0018(9)
C4 0.0548(13) 0.0547(12) 0.0402(10) 0.0013(10) -0.0026(10) 0.0013(11)
C5 0.0493(12) 0.0529(12) 0.0411(10) -0.0143(10) -0.0009(10) -0.0023(10)
N6 0.0514(11) 0.0541(10) 0.0463(9) -0.0111(9) -0.0004(8) 0.0079(9)
C6A 0.0483(11) 0.0418(10) 0.0429(10) -0.0064(9) -0.0070(9) 0.0080(9)
C7 0.0763(17) 0.0368(10) 0.0556(13) -0.0085(10) -0.0092(13) 0.0100(12)
C8 0.0862(19) 0.0367(11) 0.0599(14) 0.0050(10) -0.0124(14) -0.0009(12)
C9 0.0687(16) 0.0447(11) 0.0511(12) 0.0081(10) -0.0035(12) -0.0077(11)
C10 0.0489(12) 0.0400(10) 0.0469(11) -0.0018(9) -0.0010(10) 0.0026(10)
C10A 0.0437(11) 0.0334(9) 0.0428(10) -0.0014(8) -0.0043(9) 0.0023(8)
N11 0.0466(9) 0.0329(8) 0.0415(8) -0.0006(7) 0.0033(8) 0.0012(7)
C1' 0.0437(10) 0.0402(10) 0.0469(10) -0.0040(9) 0.0052(9) -0.0084(9)
C2' 0.0635(14) 0.0454(11) 0.0574(13) -0.0069(11) 0.0038(12) 0.0010(12)
C3' 0.0861(19) 0.0647(15) 0.0523(13) -0.0162(12) 0.0123(14) -0.0051(16)
C4' 0.0821(18) 0.0766(18) 0.0442(13) -0.0024(13) 0.0022(12) -0.0166(16)
C5' 0.0598(14) 0.0624(15) 0.0590(13) 0.0094(13) -0.0072(11) -0.0092(13)
C6' 0.0462(11) 0.0475(11) 0.0568(12) -0.0043(11) 0.0023(10) -0.0035(10)
N5 0.0586(12) 0.0744(13) 0.0490(10) -0.0110(10) 0.0094(9) -0.0048(11)
C1B 0.095(2) 0.099(2) 0.0723(17) 0.0115(17) 0.0252(17) -0.008(2)
C2B 0.0559(16) 0.099(2) 0.0637(16) -0.0210(18) 0.0105(13) -0.0005(17)

loop_
_geom_bond_atom_site_label_1
_geom_bond_atom_site_label_2
_geom_bond_distance
_geom_bond_site_symmetry_2
_geom_bond_publ_flag
C1 N2 1.307(2) . ?
C1 N11 1.368(2) . ?
C1 C1' 1.474(3) . ?
N2 N3 1.392(3) . ?
N3 C3A 1.304(3) . ?
C3A N11 1.369(2) . ?
C3A C4 1.476(3) . ?
C4 C5 1.515(3) . ?
C4 H41 0.96(3) . ?
C4 H42 0.94(2) . ?
C5 N6 1.293(3) . ?
C5 N5 1.356(3) . ?
N6 C6A 1.401(3) . ?
C6A C10A 1.401(3) . ?
C6A C7 1.404(3) . ?
C7 C8 1.370(4) . ?
C7 H7 0.94(3) . ?
C8 C9 1.381(4) . ?
C8 H8 0.98(3) . ?
C9 C10 1.378(3) . ?
C9 H9 0.96(3) . ?
C10 C10A 1.389(3) . ?
C10 H10 0.95(2) . ?
C10A N11 1.436(2) . ?
C1' C2' 1.389(3) . ?
C1' C6' 1.390(3) . ?
C2' C3' 1.380(3) . ?
C2' H2' 0.97(3) . ?
C3' C4' 1.383(4) . ?
C3' H3' 1.00(3) . ?
C4' C5' 1.378(4) . ?
C4' H4' 0.95(3) . ?
C5' C6' 1.384(3) . ?
C5' H5' 1.01(3) . ?
C6' H6' 0.97(2) . ?
N5 C1B 1.446(4) . ?
N5 C2B 1.451(4) . ?
C1B H1A 0.9600 . ?
C1B H1B 0.9600 . ?
C1B H1C 0.9600 . ?
C2B H2A 0.91(4) . ?
C2B H2B 1.04(3) . ?
C2B H2C 0.95(5) . ?

loop_
_cod_related_entry_id
_cod_related_entry_database
_cod_related_entry_code
1 ChemSpider 2335416
